data_1538353
loop_
_publ_author_name
'Mattes, R.'
'Marosi, L.'
'Neidhard, H.'

_publ_section_title
;
 Darstellung und Kristallstruktur von Cu2 Al2.7 B104
;
_journal_name_full 'Journal of the Less-Common Metals'
_journal_page_first 223
_journal_page_last 228
_journal_volume 20
_journal_year 1970
_chemical_formula_sum 'B105 Cu2.34'
_chemical_name_systematic 'Cu2.34 B105'
_space_group_IT_number 166
_symmetry_space_group_name_Hall '-R 3 2"'
_symmetry_space_group_name_H-M 'R -3 m :H'
_cell_angle_alpha 90
_cell_angle_beta 90
_cell_angle_gamma 120
_cell_formula_units_Z 3
_cell_length_a 10.99
_cell_length_b 10.99
_cell_length_c 23.98
_cell_volume 2508.275
_citation_journal_id_ASTM JCOMAH
_cod_data_source_file Mattes_JCOMAH_1970_1224.cif
_cod_data_source_block B105Cu2.34
_cod_database_code 1538353

loop_
_symmetry_equiv_pos_as_xyz
x,y,z
-y,x-y,z
-x+y,-x,z
y,x,-z
-x,-x+y,-z
x-y,-y,-z
-x,-y,-z
y,-x+y,-z
x-y,x,-z
-y,-x,z
x,x-y,z
-x+y,y,z
x+2/3,y+1/3,z+1/3
-y+2/3,x-y+1/3,z+1/3
-x+y+2/3,-x+1/3,z+1/3
y+2/3,x+1/3,-z+1/3
-x+2/3,-x+y+1/3,-z+1/3
x-y+2/3,-y+1/3,-z+1/3
-x+2/3,-y+1/3,-z+1/3
y+2/3,-x+y+1/3,-z+1/3
x-y+2/3,x+1/3,-z+1/3
-y+2/3,-x+1/3,z+1/3
x+2/3,x-y+1/3,z+1/3
-x+y+2/3,y+1/3,z+1/3
x+1/3,y+2/3,z+2/3
-y+1/3,x-y+2/3,z+2/3
-x+y+1/3,-x+2/3,z+2/3
y+1/3,x+2/3,-z+2/3
-x+1/3,-x+y+2/3,-z+2/3
x-y+1/3,-y+2/3,-z+2/3
-x+1/3,-y+2/3,-z+2/3
y+1/3,-x+y+2/3,-z+2/3
x-y+1/3,x+2/3,-z+2/3
-y+1/3,-x+2/3,z+2/3
x+1/3,x-y+2/3,z+2/3
-x+y+1/3,y+2/3,z+2/3

loop_
_atom_site_label
_atom_site_type_symbol
_atom_site_fract_x
_atom_site_fract_y
_atom_site_fract_z
_atom_site_occupancy
_atom_site_U_iso_or_equiv
B12 B 0.09027 -0.09027 0.39794 1 0.0
B15 B 0 0 0.5 1 0.0
B1 B 0.17687 0.17654 0.17737 1 0.0
Cu2 Cu 0.46298 -0.46298 0.1534 0.25 0.0
B7 B 0.11079 -0.11079 -0.11243 1 0.0
B13 B 0.05631 -0.05631 -0.44373 1 0.0
B11 B 0.05649 -0.05649 0.32631 1 0.0
B10 B 0.10218 -0.10218 -0.30226 1 0.0
B6 B 0.08668 -0.08668 0.0136 1 0.0
B9 B 0.12923 -0.12923 -0.23387 1 0.0
B4 B 0.23589 0.25194 0.34697 1 0.0
B2 B 0.31956 0.29566 0.12879 1 0.0
B5 B 0.05532 -0.05532 -0.05543 1 0.0
B3 B 0.26279 0.21788 0.41882 1 0.0
B8 B 0.16982 -0.16982 0.02752 1 0.0
B14 B 0 0 0.38524 1 0.0
Cu1 Cu 0 0 0.13404 0.42 0.0
